data_7250316
loop_
_publ_author_name
'Watanabe, Kosuke'
'Sugiyama, Haruki'
'Segawa, Yasutomo'

_publ_section_title
;
 Diverse tetracyanodihydrodipyrazinopyrazine clathrate crystals assembled
 from weak intermolecular interactions
;
_journal_issue 21
_journal_name_full CrystEngComm
_journal_page_first 3552
_journal_page_last 3559
_journal_paper_doi 10.1039/D5CE00289C
_journal_volume 27
_journal_year 2025
_chemical_formula_moiety 'C30 H22 N10'
_chemical_formula_sum 'C30 H22 N10'
_chemical_formula_weight 522.57
_space_group_crystal_system triclinic
_space_group_IT_number 2
_space_group_name_Hall '-P 1'
_space_group_name_H-M_alt 'P -1'
_atom_sites_solution_hydrogens geom
_atom_sites_solution_primary dual
_audit_creation_date 2025-01-10
_audit_creation_method
;
Olex2 1.5
(compiled 2023.08.24 svn.re1ec1418 for OlexSys, GUI svn.r6817)
;
_audit_update_record
;
2025-03-10 deposited with the CCDC.	2025-04-23 downloaded from the CCDC.
;
_cell_angle_alpha 101.144(7)
_cell_angle_beta 101.548(7)
_cell_angle_gamma 102.714(6)
_cell_formula_units_Z 1
_cell_length_a 8.1539(6)
_cell_length_b 8.5097(5)
_cell_length_c 10.9361(11)
_cell_measurement_reflns_used 1819
_cell_measurement_temperature 143.15
_cell_measurement_theta_max 28.0520
_cell_measurement_theta_min 2.5590
_cell_volume 702.52(10)
_computing_cell_refinement 'CrysAlisPro 1.171.41.93a (Rigaku OD, 2020)'
_computing_data_collection 'CrysAlisPro 1.171.41.93a (Rigaku OD, 2020)'
_computing_data_reduction 'CrysAlisPro 1.171.41.93a (Rigaku OD, 2020)'
_computing_molecular_graphics 'Olex2 1.5 (Dolomanov et al., 2009)'
_computing_publication_material 'Olex2 1.5 (Dolomanov et al., 2009)'
_computing_structure_refinement 'SHELXL 2019/3 (Sheldrick, 2015)'
_computing_structure_solution 'SHELXT 2018/2 (Sheldrick, 2018)'
_diffrn_ambient_temperature 143.15
_diffrn_detector_area_resol_mean 10.0000
_diffrn_detector_type HyPix
_diffrn_measured_fraction_theta_full 0.996
_diffrn_measured_fraction_theta_max 0.995
_diffrn_measurement_details
;
List of Runs (angles in degrees, time in seconds):

  # Type    Start    End  Width  t~exp~   \w     \q     \k     \f   Frames
#--------------------------------------------------------------------------
  1  \w    -30.00   6.00   0.50   91.00    --   -3.75 -57.00 -60.00   72
  2  \w     -5.00  75.00   0.50   91.00    --    5.16  37.00 120.00  160
  3  \w      0.00  55.00   0.50   91.00    --    5.16  37.00   0.00  110
  4  \w      0.00  31.00   0.50   91.00    --    5.16 -99.00-180.00   62
  5  \w     -7.00  32.00   0.50   91.00    --    5.16 -99.00  60.00   78
  6  \w     -6.00  77.00   0.50   91.00    --    5.16  57.00-150.00  166
;
_diffrn_measurement_device 'four-circle diffractometer'
_diffrn_measurement_device_type 'ROD, Synergy Custom system, HyPix'
_diffrn_measurement_method '\w scans'
_diffrn_radiation_type MoK\a
_diffrn_radiation_wavelength 0.71073
_diffrn_reflns_av_R_equivalents 0.0437
_diffrn_reflns_av_unetI/netI 0.0629
_diffrn_reflns_Laue_measured_fraction_full 0.996
_diffrn_reflns_Laue_measured_fraction_max 0.995
_diffrn_reflns_limit_h_max 10
_diffrn_reflns_limit_h_min -10
_diffrn_reflns_limit_k_max 10
_diffrn_reflns_limit_k_min -10
_diffrn_reflns_limit_l_max 13
_diffrn_reflns_limit_l_min -13
_diffrn_reflns_number 6796
_diffrn_reflns_point_group_measured_fraction_full 0.996
_diffrn_reflns_point_group_measured_fraction_max 0.995
_diffrn_reflns_theta_full 25.242
_diffrn_reflns_theta_max 26.372
_diffrn_reflns_theta_min 2.533
_exptl_absorpt_coefficient_mu 0.079
_exptl_absorpt_correction_T_max 1.00000
_exptl_absorpt_correction_T_min 0.31804
_exptl_absorpt_correction_type multi-scan
_exptl_absorpt_process_details
;
CrysAlisPro 1.171.41.93a (Rigaku Oxford Diffraction, 2020)
Empirical absorption correction using spherical harmonics,
implemented in SCALE3 ABSPACK scaling algorithm.
;
_exptl_crystal_colour 'clear yellow'
_exptl_crystal_density_diffrn 1.235
_exptl_crystal_description plate
_exptl_crystal_F_000 272
_exptl_crystal_size_max 0.04
_exptl_crystal_size_mid 0.04
_exptl_crystal_size_min 0.01
_refine_diff_density_max 0.215
_refine_diff_density_min -0.226
_refine_diff_density_rms 0.042
_refine_ls_extinction_method none
_refine_ls_goodness_of_fit_ref 1.019
_refine_ls_hydrogen_treatment constr
_refine_ls_matrix_type full
_refine_ls_number_parameters 184
_refine_ls_number_reflns 2863
_refine_ls_number_restraints 0
_refine_ls_restrained_S_all 1.019
_refine_ls_R_factor_all 0.0954
_refine_ls_R_factor_gt 0.0475
_refine_ls_shift/su_max 0.000
_refine_ls_shift/su_mean 0.000
_refine_ls_structure_factor_coef Fsqd
_refine_ls_weighting_details 'w=1/[\s^2^(Fo^2^)+(0.0606P)^2^+0.0434P] where P=(Fo^2^+2Fc^2^)/3'
_refine_ls_weighting_scheme calc
_refine_ls_wR_factor_gt 0.1097
_refine_ls_wR_factor_ref 0.1275
_reflns_Friedel_coverage 0.000
_reflns_number_gt 1745
_reflns_number_total 2863
_reflns_threshold_expression 'I > 2\s(I)'
_cod_data_source_file d5ce00289c2.cif
_cod_data_source_block TCDP-SF
_cod_depositor_comments 'Adding full bibliography for 7250300--7250316.cif.'
_cod_database_code 7250316
_shelx_shelxl_version_number 2019/3
_shelx_space_group_comment
;
The symmetry employed for this shelxl refinement is uniquely defined
by the following loop, which should always be used as a source of
symmetry information in preference to the above space-group names.
They are only intended as comments.
;
_olex2_refinement_description
;
1. Fixed Uiso
 At 1.2 times of:
  All C(H) groups
 At 1.5 times of:
  All C(H,H,H) groups
2.a Aromatic/amide H refined with riding coordinates:
 C5(H5), C3(H3)
2.b Idealised Me refined as rotating group:
 C9(H9a,H9b,H9c), C7(H7a,H7b,H7c), C8(H8a,H8b,H8c)
;
_olex2_submission_special_instructions 'No special instructions were received'
_oxdiff_exptl_absorpt_empirical_details
;
Empirical correction (ABSPACK) includes:
- Absorption correction using spherical harmonics
- Frame scaling
;

loop_
_space_group_symop_operation_xyz
'x, y, z'
'-x, -y, -z'

loop_
_atom_site_label
_atom_site_type_symbol
_atom_site_fract_x
_atom_site_fract_y
_atom_site_fract_z
_atom_site_U_iso_or_equiv
_atom_site_adp_type
_atom_site_occupancy
_atom_site_site_symmetry_order
_atom_site_calc_flag
_atom_site_refinement_flags_posn
_atom_site_refinement_flags_adp
_atom_site_refinement_flags_occupancy
_atom_site_disorder_assembly
_atom_site_disorder_group
N10 N 0.52118(19) 0.43191(18) 0.37813(14) 0.0241(4) Uani 1 1 d . . . . .
N13 N 0.6055(2) 0.83211(18) 0.60485(16) 0.0266(4) Uani 1 1 d . . . . .
N16 N 0.66613(19) 0.69337(18) 0.36915(15) 0.0251(4) Uani 1 1 d . . . . .
N18 N 0.7715(2) 1.2465(2) 0.62595(18) 0.0405(5) Uani 1 1 d . . . . .
C1 C 0.5418(2) 0.3621(2) 0.25062(18) 0.0243(4) Uani 1 1 d . . . . .
N20 N 0.9148(2) 1.0310(2) 0.3091(2) 0.0425(5) Uani 1 1 d . . . . .
C15 C 0.7208(2) 0.8587(2) 0.42325(19) 0.0249(4) Uani 1 1 d . . . . .
C14 C 0.6882(2) 0.9274(2) 0.53761(19) 0.0265(5) Uani 1 1 d . . . . .
C11 C 0.5823(2) 0.6009(2) 0.43204(18) 0.0230(4) Uani 1 1 d . . . . .
C5 C 0.7193(3) 0.2774(2) 0.11835(19) 0.0295(5) Uani 1 1 d . . . . .
H5 H 0.828689 0.263235 0.108589 0.035 Uiso 1 1 calc R U . . .
C12 C 0.5575(2) 0.6708(2) 0.55479(18) 0.0226(4) Uani 1 1 d . . . . .
C17 C 0.7372(3) 1.1051(2) 0.58956(19) 0.0292(5) Uani 1 1 d . . . . .
C6 C 0.7043(2) 0.3464(2) 0.24004(18) 0.0243(4) Uani 1 1 d . . . . .
C9 C 0.8600(2) 0.4061(3) 0.3536(2) 0.0311(5) Uani 1 1 d . . . . .
H9A H 0.908539 0.526212 0.368129 0.047 Uiso 1 1 calc R U . . .
H9B H 0.947909 0.348687 0.336401 0.047 Uiso 1 1 calc R U . . .
H9C H 0.825223 0.382433 0.430285 0.047 Uiso 1 1 calc R U . . .
C4 C 0.5800(3) 0.2286(3) 0.0107(2) 0.0322(5) Uani 1 1 d . . . . .
C19 C 0.8255(3) 0.9562(2) 0.3583(2) 0.0290(5) Uani 1 1 d . . . . .
C2 C 0.3979(2) 0.3166(2) 0.1462(2) 0.0293(5) Uani 1 1 d . . . . .
C3 C 0.4209(3) 0.2498(3) 0.0263(2) 0.0342(5) Uani 1 1 d . . . . .
H3 H 0.324819 0.217820 -0.047135 0.041 Uiso 1 1 calc R U . . .
C7 C 0.2232(3) 0.3361(3) 0.1602(2) 0.0421(6) Uani 1 1 d . . . . .
H7A H 0.169558 0.249483 0.198501 0.063 Uiso 1 1 calc R U . . .
H7B H 0.148454 0.325627 0.075218 0.063 Uiso 1 1 calc R U . . .
H7C H 0.237665 0.445789 0.216012 0.063 Uiso 1 1 calc R U . . .
C8 C 0.6005(3) 0.1556(3) -0.1206(2) 0.0472(6) Uani 1 1 d . . . . .
H8A H 0.719091 0.144641 -0.112788 0.071 Uiso 1 1 calc R U . . .
H8B H 0.578396 0.228910 -0.177253 0.071 Uiso 1 1 calc R U . . .
H8C H 0.517419 0.045788 -0.157000 0.071 Uiso 1 1 calc R U . . .

loop_
_atom_site_aniso_label
_atom_site_aniso_U_11
_atom_site_aniso_U_22
_atom_site_aniso_U_33
_atom_site_aniso_U_23
_atom_site_aniso_U_13
_atom_site_aniso_U_12
N10 0.0280(9) 0.0233(8) 0.0188(9) 0.0009(7) 0.0093(7) 0.0031(7)
N13 0.0273(8) 0.0234(8) 0.0270(10) 0.0026(7) 0.0092(7) 0.0038(7)
N16 0.0277(9) 0.0237(8) 0.0233(9) 0.0040(7) 0.0096(7) 0.0044(7)
N18 0.0522(12) 0.0281(10) 0.0399(12) 0.0046(8) 0.0200(9) 0.0039(8)
C1 0.0283(10) 0.0219(9) 0.0198(10) 0.0004(8) 0.0081(8) 0.0035(8)
N20 0.0456(11) 0.0370(10) 0.0517(13) 0.0169(10) 0.0229(10) 0.0106(9)
C15 0.0264(10) 0.0234(9) 0.0238(11) 0.0065(8) 0.0058(8) 0.0049(8)
C14 0.0260(10) 0.0226(10) 0.0281(12) 0.0043(8) 0.0064(9) 0.0031(8)
C11 0.0223(10) 0.0229(9) 0.0204(10) 0.0007(8) 0.0051(8) 0.0037(7)
C5 0.0273(10) 0.0335(11) 0.0284(12) 0.0041(9) 0.0117(9) 0.0084(8)
C12 0.0215(9) 0.0234(10) 0.0208(10) 0.0020(8) 0.0061(8) 0.0042(7)
C17 0.0325(11) 0.0293(11) 0.0260(12) 0.0062(9) 0.0119(9) 0.0050(9)
C6 0.0256(10) 0.0228(9) 0.0225(11) 0.0040(8) 0.0069(8) 0.0031(8)
C9 0.0274(10) 0.0345(11) 0.0282(12) 0.0043(9) 0.0057(9) 0.0061(8)
C4 0.0384(12) 0.0372(12) 0.0204(11) 0.0021(9) 0.0109(9) 0.0103(9)
C19 0.0311(11) 0.0266(10) 0.0301(12) 0.0051(9) 0.0121(9) 0.0069(8)
C2 0.0280(11) 0.0305(10) 0.0277(12) 0.0026(9) 0.0088(9) 0.0068(8)
C3 0.0318(11) 0.0439(12) 0.0217(11) 0.0014(9) 0.0029(9) 0.0091(9)
C7 0.0305(12) 0.0572(14) 0.0333(13) 0.0010(11) 0.0051(10) 0.0128(10)
C8 0.0523(15) 0.0640(16) 0.0244(13) -0.0011(11) 0.0138(11) 0.0209(12)

loop_
_atom_type_symbol
_atom_type_description
_atom_type_scat_dispersion_real
_atom_type_scat_dispersion_imag
_atom_type_scat_source
C C 0.0033 0.0016 'International Tables Vol C Tables 4.2.6.8 and 6.1.1.4'
H H 0.0000 0.0000 'International Tables Vol C Tables 4.2.6.8 and 6.1.1.4'
N N 0.0061 0.0033 'International Tables Vol C Tables 4.2.6.8 and 6.1.1.4'

loop_
_geom_angle_atom_site_label_1
_geom_angle_atom_site_label_2
_geom_angle_atom_site_label_3
_geom_angle
_geom_angle_site_symmetry_1
_geom_angle_site_symmetry_3
_geom_angle_publ_flag
C11 N10 C1 119.87(14) . . ?
C12 N10 C1 120.26(14) 2_666 . ?
C12 N10 C11 119.86(15) 2_666 . ?
C12 N13 C14 116.44(16) . . ?
C11 N16 C15 116.60(16) . . ?
C6 C1 N10 118.44(17) . . ?
C6 C1 C2 123.30(18) . . ?
C2 C1 N10 118.25(17) . . ?
N16 C15 C14 121.87(16) . . ?
N16 C15 C19 115.64(17) . . ?
C14 C15 C19 122.36(17) . . ?
N13 C14 C15 121.83(16) . . ?
N13 C14 C17 117.04(17) . . ?
C15 C14 C17 121.11(16) . . ?
N10 C11 C12 120.20(15) . . ?
N16 C11 N10 118.15(17) . . ?
N16 C11 C12 121.64(16) . . ?
C6 C5 H5 118.9 . . ?
C4 C5 H5 118.9 . . ?
C4 C5 C6 122.14(18) . . ?
N10 C12 C11 119.88(15) 2_666 . ?
N13 C12 N10 118.69(16) . 2_666 ?
N13 C12 C11 121.42(16) . . ?
N18 C17 C14 177.0(2) . . ?
C1 C6 C5 117.15(18) . . ?
C1 C6 C9 122.04(18) . . ?
C5 C6 C9 120.77(17) . . ?
C6 C9 H9A 109.5 . . ?
C6 C9 H9B 109.5 . . ?
C6 C9 H9C 109.5 . . ?
H9A C9 H9B 109.5 . . ?
H9A C9 H9C 109.5 . . ?
H9B C9 H9C 109.5 . . ?
C5 C4 C3 118.37(19) . . ?
C5 C4 C8 121.00(19) . . ?
C3 C4 C8 120.6(2) . . ?
N20 C19 C15 176.8(2) . . ?
C1 C2 C3 117.06(18) . . ?
C1 C2 C7 122.24(19) . . ?
C3 C2 C7 120.70(19) . . ?
C4 C3 C2 122.0(2) . . ?
C4 C3 H3 119.0 . . ?
C2 C3 H3 119.0 . . ?
C2 C7 H7A 109.5 . . ?
C2 C7 H7B 109.5 . . ?
C2 C7 H7C 109.5 . . ?
H7A C7 H7B 109.5 . . ?
H7A C7 H7C 109.5 . . ?
H7B C7 H7C 109.5 . . ?
C4 C8 H8A 109.5 . . ?
C4 C8 H8B 109.5 . . ?
C4 C8 H8C 109.5 . . ?
H8A C8 H8B 109.5 . . ?
H8A C8 H8C 109.5 . . ?
H8B C8 H8C 109.5 . . ?

loop_
_geom_bond_atom_site_label_1
_geom_bond_atom_site_label_2
_geom_bond_distance
_geom_bond_site_symmetry_2
_geom_bond_publ_flag
N10 C1 1.464(2) . ?
N10 C11 1.380(2) . ?
N10 C12 1.380(2) 2_666 ?
N13 C14 1.357(2) . ?
N13 C12 1.313(2) . ?
N16 C15 1.351(2) . ?
N16 C11 1.311(2) . ?
N18 C17 1.143(3) . ?
C1 C6 1.385(3) . ?
C1 C2 1.387(3) . ?
N20 C19 1.144(2) . ?
C15 C14 1.377(3) . ?
C15 C19 1.443(3) . ?
C14 C17 1.443(3) . ?
C11 C12 1.432(3) . ?
C5 H5 0.9500 . ?
C5 C6 1.387(3) . ?
C5 C4 1.384(3) . ?
C6 C9 1.501(3) . ?
C9 H9A 0.9800 . ?
C9 H9B 0.9800 . ?
C9 H9C 0.9800 . ?
C4 C3 1.387(3) . ?
C4 C8 1.508(3) . ?
C2 C3 1.391(3) . ?
C2 C7 1.504(3) . ?
C3 H3 0.9500 . ?
C7 H7A 0.9800 . ?
C7 H7B 0.9800 . ?
C7 H7C 0.9800 . ?
C8 H8A 0.9800 . ?
C8 H8B 0.9800 . ?
C8 H8C 0.9800 . ?

loop_
_geom_torsion_atom_site_label_1
_geom_torsion_atom_site_label_2
_geom_torsion_atom_site_label_3
_geom_torsion_atom_site_label_4
_geom_torsion
_geom_torsion_site_symmetry_1
_geom_torsion_site_symmetry_2
_geom_torsion_site_symmetry_3
_geom_torsion_site_symmetry_4
_geom_torsion_publ_flag
N10 C1 C6 C5 179.03(15) . . . . ?
N10 C1 C6 C9 -3.0(3) . . . . ?
N10 C1 C2 C3 -179.68(16) . . . . ?
N10 C1 C2 C7 -0.3(3) . . . . ?
N10 C11 C12 N10 2.8(3) . . . 2_666 ?
N10 C11 C12 N13 -176.05(17) . . . . ?
N16 C15 C14 N13 2.7(3) . . . . ?
N16 C15 C14 C17 -175.73(17) . . . . ?
N16 C11 C12 N10 -175.69(17) . . . 2_666 ?
N16 C11 C12 N13 5.5(3) . . . . ?
C1 N10 C11 N16 -3.6(2) . . . . ?
C1 N10 C11 C12 177.92(17) . . . . ?
C1 C2 C3 C4 0.2(3) . . . . ?
C15 N16 C11 N10 178.58(16) . . . . ?
C15 N16 C11 C12 -2.9(3) . . . . ?
C14 N13 C12 N10 177.56(16) . . . 2_666 ?
C14 N13 C12 C11 -3.6(3) . . . . ?
C11 N10 C1 C6 76.0(2) . . . . ?
C11 N10 C1 C2 -103.3(2) . . . . ?
C11 N16 C15 C14 -1.0(3) . . . . ?
C11 N16 C15 C19 174.87(17) . . . . ?
C5 C4 C3 C2 -0.7(3) . . . . ?
C12 N10 C1 C6 -103.3(2) 2_666 . . . ?
C12 N10 C1 C2 77.4(2) 2_666 . . . ?
C12 N10 C11 N16 175.74(16) 2_666 . . . ?
C12 N10 C11 C12 -2.8(3) 2_666 . . . ?
C12 N13 C14 C15 -0.3(3) . . . . ?
C12 N13 C14 C17 178.23(17) . . . . ?
C6 C1 C2 C3 1.1(3) . . . . ?
C6 C1 C2 C7 -179.57(19) . . . . ?
C6 C5 C4 C3 0.0(3) . . . . ?
C6 C5 C4 C8 179.38(19) . . . . ?
C4 C5 C6 C1 1.2(3) . . . . ?
C4 C5 C6 C9 -176.80(18) . . . . ?
C19 C15 C14 N13 -172.83(18) . . . . ?
C19 C15 C14 C17 8.7(3) . . . . ?
C2 C1 C6 C5 -1.7(3) . . . . ?
C2 C1 C6 C9 176.24(18) . . . . ?
C7 C2 C3 C4 -179.2(2) . . . . ?
C8 C4 C3 C2 179.92(19) . . . . ?
